data_4317089
loop_
_publ_author_name
'Chih-Min Wang'
'Ciao-Wei Yang'
'Chia-Hui Lin'
'Kwang-Hwa Lii'

_publ_section_title
;
 Solvothermal Synthesis of Two Polymorphs of an Indium Germanate
 Incorporating an Organic Amine Ligand: \b- and
 \g-In2Ge6O15(NH2CH2CH2NH2)2
;
_journal_name_full 'Inorganic Chemistry'
_journal_page_first 10229
_journal_page_last 10231
_journal_paper_doi 10.1021/ic1017856
_journal_volume 49
_journal_year 2010
_chemical_formula_sum 'C4 H16 Ge6 In2 N4 O15'
_chemical_formula_weight 1025.39
_chemical_name_systematic
; 

 ? 

;
_space_group_IT_number 2
_symmetry_cell_setting triclinic
_symmetry_space_group_name_Hall '-P 1'
_symmetry_space_group_name_H-M 'P -1'
_atom_sites_solution_hydrogens geom
_atom_sites_solution_primary direct
_atom_sites_solution_secondary difmap
_audit_creation_method SHELXL-97
_cell_angle_alpha 107.492(4)
_cell_angle_beta 91.768(5)
_cell_angle_gamma 94.958(5)
_cell_formula_units_Z 2
_cell_length_a 7.8210(10)
_cell_length_b 9.2055(11)
_cell_length_c 14.8957(17)
_cell_measurement_temperature 296(2)
_cell_volume 1017.2(2)
_computing_cell_refinement 'Bruker X8 ApexII'
_computing_data_collection 'Bruker X8 ApexII'
_computing_data_reduction 'Bruker X8 ApexII'
_computing_molecular_graphics Diamond
_computing_structure_refinement 'SHELXL-97 (Sheldrick, 1997)'
_computing_structure_solution 'SHELXS-97 (Sheldrick, 1990)'
_diffrn_ambient_temperature 296(2)
_diffrn_measured_fraction_theta_full 0.998
_diffrn_measured_fraction_theta_max 0.998
_diffrn_measurement_device_type CCD
_diffrn_measurement_method 'omega scan'
_diffrn_radiation_monochromator graphite
_diffrn_radiation_source 'fine-focus sealed tube'
_diffrn_radiation_type MoK\a
_diffrn_radiation_wavelength 0.71073
_diffrn_reflns_av_R_equivalents 0.0433
_diffrn_reflns_av_sigmaI/netI 0.0311
_diffrn_reflns_limit_h_max 9
_diffrn_reflns_limit_h_min -10
_diffrn_reflns_limit_k_max 11
_diffrn_reflns_limit_k_min -11
_diffrn_reflns_limit_l_max 12
_diffrn_reflns_limit_l_min -19
_diffrn_reflns_number 17076
_diffrn_reflns_theta_full 27.47
_diffrn_reflns_theta_max 27.47
_diffrn_reflns_theta_min 1.44
_exptl_absorpt_coefficient_mu 11.043
_exptl_absorpt_correction_T_max 0.954
_exptl_absorpt_correction_T_min 0.712
_exptl_absorpt_correction_type empirical
_exptl_absorpt_process_details 'SADABS program'
_exptl_crystal_colour colorless
_exptl_crystal_density_diffrn 3.348
_exptl_crystal_density_meas ?
_exptl_crystal_density_method 'not measured'
_exptl_crystal_description plate
_exptl_crystal_F_000 956
_exptl_crystal_size_max 0.15
_exptl_crystal_size_mid 0.1
_exptl_crystal_size_min 0.1
_refine_diff_density_max 0.716
_refine_diff_density_min -0.736
_refine_diff_density_rms 0.153
_refine_ls_extinction_coef 0.00060(7)
_refine_ls_extinction_expression Fc^*^=kFc[1+0.001xFc^2^\l^3^/sin(2\q)]^-1/4^
_refine_ls_extinction_method SHELXL
_refine_ls_goodness_of_fit_ref 1.016
_refine_ls_hydrogen_treatment constr
_refine_ls_matrix_type full
_refine_ls_number_parameters 281
_refine_ls_number_reflns 4651
_refine_ls_number_restraints 0
_refine_ls_restrained_S_all 1.016
_refine_ls_R_factor_all 0.0248
_refine_ls_R_factor_gt 0.0198
_refine_ls_shift/su_max 0.001
_refine_ls_shift/su_mean 0.000
_refine_ls_structure_factor_coef Fsqd
_refine_ls_weighting_details 'calc w=1/[\s^2^(Fo^2^)+(0.0187P)^2^+0.0000P] where P=(Fo^2^+2Fc^2^)/3'
_refine_ls_weighting_scheme calc
_refine_ls_wR_factor_gt 0.0454
_refine_ls_wR_factor_ref 0.0466
_reflns_number_gt 3993
_reflns_number_total 4651
_reflns_threshold_expression >2sigma(I)
_cod_data_source_file ic1017856_si_001_1.cif
_cod_data_source_block 1
_cod_depositor_comments
;
The following automatic conversions were performed:

'_symmetry_cell_setting' value 'Triclinic' changed to 'triclinic'
according to the built-in table from CIF Core dictionary named
'cif_core.dic' version 2.4.1 from 2010-06-29.

Automatic conversion script
Id: cif_fix_values 1646 2011-03-28 12:23:43Z adriana 

The following automatic conversions were performed:

'_exptl_crystal_density_meas' value 'not measured' was changed to '?'
- the value is perceived as not measured.

Automatic conversion script
Id: cif_fix_values 3008 2015-01-20 13:52:24Z robertas 
;
_cod_database_code 4317089

loop_
_symmetry_equiv_pos_as_xyz
'x, y, z'
'-x, -y, -z'

loop_
_atom_site_label
_atom_site_type_symbol
_atom_site_fract_x
_atom_site_fract_y
_atom_site_fract_z
_atom_site_U_iso_or_equiv
_atom_site_adp_type
_atom_site_occupancy
_atom_site_symmetry_multiplicity
_atom_site_calc_flag
_atom_site_refinement_flags
_atom_site_disorder_assembly
_atom_site_disorder_group
In1 In 0.00713(3) 0.18282(2) 0.492394(12) 0.00516(6) Uani 1 1 d . . .
In2 In -0.50604(3) 0.19092(2) -0.000352(13) 0.00518(6) Uani 1 1 d . . .
Ge1 Ge -0.21173(4) 0.32323(3) 0.19946(2) 0.00528(8) Uani 1 1 d . . .
Ge2 Ge 0.11476(4) 0.21278(3) 0.275542(19) 0.00471(7) Uani 1 1 d . . .
Ge3 Ge 0.03975(4) -0.12523(3) 0.287541(19) 0.00461(7) Uani 1 1 d . . .
Ge4 Ge -0.28476(4) -0.32171(3) 0.315571(19) 0.00493(8) Uani 1 1 d . . .
Ge5 Ge -0.60854(4) -0.23473(3) 0.216456(19) 0.00479(7) Uani 1 1 d . . .
Ge6 Ge -0.53202(4) 0.10422(3) 0.209379(19) 0.00473(7) Uani 1 1 d . . .
O1 O -0.3192(3) 0.1842(2) 0.24510(13) 0.0076(4) Uani 1 1 d . . .
O2 O -0.2912(3) 0.3048(2) 0.08843(13) 0.0118(5) Uani 1 1 d . . .
O3 O -0.2139(3) 0.4970(2) 0.28828(13) 0.0123(5) Uani 1 1 d . . .
O4 O 0.0074(3) 0.2888(2) 0.19799(12) 0.0072(4) Uani 1 1 d . . .
O5 O 0.3338(3) 0.2490(2) 0.25581(13) 0.0072(4) Uani 1 1 d . . .
O6 O 0.0644(3) 0.2902(2) 0.38969(12) 0.0076(4) Uani 1 1 d . . .
O7 O 0.0674(3) 0.0121(2) 0.22818(12) 0.0075(4) Uani 1 1 d . . .
O8 O 0.0708(3) -0.0471(2) 0.40957(12) 0.0066(4) Uani 1 1 d . . .
O9 O 0.1750(3) -0.2697(2) 0.24171(13) 0.0071(4) Uani 1 1 d . . .
O10 O -0.1707(3) -0.2139(2) 0.25076(12) 0.0072(4) Uani 1 1 d . . .
O11 O -0.2470(3) -0.2326(2) 0.43436(12) 0.0089(5) Uani 1 1 d . . .
O12 O -0.5037(3) -0.3337(2) 0.28205(13) 0.0082(4) Uani 1 1 d . . .
O13 O -0.5666(3) -0.3004(2) 0.10037(12) 0.0080(4) Uani 1 1 d . . .
O14 O -0.5540(3) -0.0356(2) 0.26774(12) 0.0069(4) Uani 1 1 d . . .
O15 O -0.5663(3) 0.0345(2) 0.08656(12) 0.0069(4) Uani 1 1 d . . .
N1 N -0.2643(3) 0.1015(3) 0.42972(16) 0.0085(5) Uani 1 1 d . . .
H1NA H -0.2725 0.1133 0.3655 0.050 Uiso 1 1 d . . .
H1NB H -0.2974 0.0044 0.4328 0.050 Uiso 1 1 d . . .
N2 N -0.1401(3) 0.3800(3) 0.57407(15) 0.0092(5) Uani 1 1 d . . .
H2NA H -0.0749 0.4769 0.5855 0.050 Uiso 1 1 d . . .
H2NB H -0.1660 0.3700 0.6392 0.050 Uiso 1 1 d . . .
N3 N -0.7757(3) 0.1063(3) -0.07411(16) 0.0111(6) Uani 1 1 d . . .
H3NA H -0.7650 0.1201 -0.1332 0.050 Uiso 1 1 d . . .
H3NB H -0.8045 -0.0017 -0.0830 0.050 Uiso 1 1 d . . .
N4 N -0.6695(3) 0.3774(3) 0.07433(16) 0.0100(5) Uani 1 1 d . . .
H4NA H -0.6085 0.4636 0.0779 0.050 Uiso 1 1 d . . .
H4NB H -0.6932 0.3757 0.1308 0.050 Uiso 1 1 d . . .
C1 C -0.3867(4) 0.2011(3) 0.4879(2) 0.0119(7) Uani 1 1 d . . .
H1A H -0.4116 0.1687 0.5427 0.014 Uiso 1 1 calc R . .
H1B H -0.4937 0.1925 0.4511 0.014 Uiso 1 1 calc R . .
C2 C -0.3062(4) 0.3672(3) 0.5191(2) 0.0125(7) Uani 1 1 d . . .
H2A H -0.2865 0.4009 0.4643 0.015 Uiso 1 1 calc R . .
H2B H -0.3841 0.4324 0.5578 0.015 Uiso 1 1 calc R . .
C3 C -0.9055(4) 0.1973(4) -0.0185(2) 0.0127(7) Uani 1 1 d . . .
H3A H -0.9338 0.1597 0.0340 0.015 Uiso 1 1 calc R . .
H3B H -1.0097 0.1871 -0.0578 0.015 Uiso 1 1 calc R . .
C4 C -0.8332(4) 0.3646(4) 0.0181(2) 0.0137(7) Uani 1 1 d . . .
H4A H -0.8128 0.4043 -0.0344 0.016 Uiso 1 1 calc R . .
H4B H -0.9151 0.4243 0.0570 0.016 Uiso 1 1 calc R . .

loop_
_atom_site_aniso_label
_atom_site_aniso_U_11
_atom_site_aniso_U_22
_atom_site_aniso_U_33
_atom_site_aniso_U_23
_atom_site_aniso_U_13
_atom_site_aniso_U_12
In1 0.00632(12) 0.00478(11) 0.00417(9) 0.00110(8) -0.00036(8) 0.00058(8)
In2 0.00638(12) 0.00484(11) 0.00414(9) 0.00119(8) -0.00057(8) 0.00063(8)
Ge1 0.00544(17) 0.00466(16) 0.00561(14) 0.00143(12) -0.00052(12) 0.00070(12)
Ge2 0.00512(17) 0.00463(16) 0.00434(13) 0.00124(12) 0.00010(12) 0.00080(12)
Ge3 0.00496(17) 0.00456(16) 0.00412(14) 0.00100(12) -0.00020(12) 0.00078(12)
Ge4 0.00491(17) 0.00453(16) 0.00518(14) 0.00120(12) -0.00070(12) 0.00085(12)
Ge5 0.00506(17) 0.00486(16) 0.00467(14) 0.00173(12) 0.00006(12) 0.00078(12)
Ge6 0.00506(17) 0.00465(16) 0.00424(13) 0.00108(12) -0.00018(12) 0.00035(12)
O1 0.0060(11) 0.0096(11) 0.0075(9) 0.0041(8) -0.0021(8) -0.0021(9)
O2 0.0120(12) 0.0158(12) 0.0069(9) 0.0041(9) -0.0041(9) -0.0033(9)
O3 0.0154(13) 0.0086(11) 0.0113(10) -0.0001(9) -0.0018(9) 0.0054(9)
O4 0.0047(11) 0.0099(11) 0.0090(9) 0.0055(8) 0.0001(8) 0.0020(9)
O5 0.0059(11) 0.0057(10) 0.0085(9) 0.0002(8) 0.0004(8) 0.0002(8)
O6 0.0130(12) 0.0067(11) 0.0030(9) 0.0009(8) 0.0023(8) 0.0014(9)
O7 0.0104(12) 0.0069(11) 0.0046(9) 0.0012(8) -0.0004(8) 0.0008(9)
O8 0.0088(11) 0.0061(10) 0.0032(9) -0.0006(8) 0.0001(8) 0.0000(9)
O9 0.0042(11) 0.0051(10) 0.0114(9) 0.0014(8) 0.0009(8) 0.0005(8)
O10 0.0068(11) 0.0099(11) 0.0051(9) 0.0032(8) -0.0016(8) -0.0011(9)
O11 0.0079(11) 0.0120(11) 0.0053(9) 0.0008(8) -0.0009(8) -0.0004(9)
O12 0.0041(11) 0.0101(11) 0.0113(10) 0.0056(9) -0.0035(8) -0.0009(9)
O13 0.0125(12) 0.0071(11) 0.0045(9) 0.0013(8) 0.0030(8) 0.0025(9)
O14 0.0107(11) 0.0054(10) 0.0052(9) 0.0029(8) -0.0009(8) -0.0001(9)
O15 0.0095(11) 0.0059(10) 0.0045(9) 0.0003(8) 0.0011(8) 0.0004(9)
N1 0.0086(14) 0.0093(13) 0.0074(11) 0.0023(10) 0.0001(10) 0.0010(11)
N2 0.0123(15) 0.0086(13) 0.0054(11) 0.0000(10) 0.0007(10) 0.0019(11)
N3 0.0089(14) 0.0150(14) 0.0065(11) -0.0019(11) 0.0014(10) 0.0033(11)
N4 0.0121(14) 0.0092(13) 0.0065(11) -0.0006(10) 0.0017(10) 0.0000(11)
C1 0.0072(16) 0.0144(17) 0.0123(14) 0.0006(13) 0.0023(12) 0.0026(13)
C2 0.0162(18) 0.0104(16) 0.0111(14) 0.0017(13) 0.0025(13) 0.0073(14)
C3 0.0059(16) 0.0179(18) 0.0125(14) 0.0016(13) 0.0022(12) 0.0021(14)
C4 0.0147(18) 0.0155(17) 0.0140(15) 0.0068(13) 0.0024(13) 0.0102(14)

loop_
_atom_type_symbol
_atom_type_description
_atom_type_scat_dispersion_real
_atom_type_scat_dispersion_imag
_atom_type_scat_source
C C 0.0033 0.0016 'International Tables Vol C Tables 4.2.6.8 and 6.1.1.4'
H H 0.0000 0.0000 'International Tables Vol C Tables 4.2.6.8 and 6.1.1.4'
N N 0.0061 0.0033 'International Tables Vol C Tables 4.2.6.8 and 6.1.1.4'
O O 0.0106 0.0060 'International Tables Vol C Tables 4.2.6.8 and 6.1.1.4'
Ge Ge 0.1547 1.8001 'International Tables Vol C Tables 4.2.6.8 and 6.1.1.4'
In In -0.7276 1.3100 'International Tables Vol C Tables 4.2.6.8 and 6.1.1.4'

loop_
_geom_angle_atom_site_label_1
_geom_angle_atom_site_label_2
_geom_angle_atom_site_label_3
_geom_angle
_geom_angle_site_symmetry_1
_geom_angle_site_symmetry_3
_geom_angle_publ_flag
O11 In1 O6 97.81(8) 2_556 . ?
O11 In1 O8 91.74(7) 2_556 . ?
O6 In1 O8 96.29(7) . . ?
O11 In1 O8 86.97(7) 2_556 2_556 ?
O6 In1 O8 173.83(7) . 2_556 ?
O8 In1 O8 79.60(7) . 2_556 ?
O11 In1 N1 169.59(8) 2_556 . ?
O6 In1 N1 92.49(8) . . ?
O8 In1 N1 85.60(8) . . ?
O8 In1 N1 82.65(8) 2_556 . ?
O11 In1 N2 102.67(8) 2_556 . ?
O6 In1 N2 91.82(8) . . ?
O8 In1 N2 162.36(9) . . ?
O8 In1 N2 90.92(8) 2_556 . ?
N1 In1 N2 78.41(9) . . ?
O2 In2 O13 90.43(8) . 2_455 ?
O2 In2 O15 107.52(8) . 2_455 ?
O13 In2 O15 93.64(7) 2_455 2_455 ?
O2 In2 O15 92.71(7) . . ?
O13 In2 O15 168.99(7) 2_455 . ?
O15 In2 O15 75.36(8) 2_455 . ?
O2 In2 N4 90.60(8) . . ?
O13 In2 N4 93.31(8) 2_455 . ?
O15 In2 N4 160.52(8) 2_455 . ?
O15 In2 N4 97.21(8) . . ?
O2 In2 N3 166.89(8) . . ?
O13 In2 N3 92.58(9) 2_455 . ?
O15 In2 N3 85.02(8) 2_455 . ?
O15 In2 N3 86.73(8) . . ?
N4 In2 N3 76.50(9) . . ?
O2 Ge1 O3 119.77(10) . . ?
O2 Ge1 O4 110.16(9) . . ?
O3 Ge1 O4 103.80(9) . . ?
O2 Ge1 O1 111.20(10) . . ?
O3 Ge1 O1 104.95(10) . . ?
O4 Ge1 O1 105.90(9) . . ?
O6 Ge2 O4 112.43(9) . . ?
O6 Ge2 O5 114.09(9) . . ?
O4 Ge2 O5 103.36(9) . . ?
O6 Ge2 O7 115.58(9) . . ?
O4 Ge2 O7 105.05(9) . . ?
O5 Ge2 O7 105.17(9) . . ?
O8 Ge3 O7 112.99(9) . . ?
O8 Ge3 O9 112.19(9) . . ?
O7 Ge3 O9 108.96(9) . . ?
O8 Ge3 O10 113.00(9) . . ?
O7 Ge3 O10 104.19(9) . . ?
O9 Ge3 O10 104.91(9) . . ?
O11 Ge4 O3 108.77(9) . 1_545 ?
O11 Ge4 O12 110.95(9) . . ?
O3 Ge4 O12 110.73(10) 1_545 . ?
O11 Ge4 O10 110.01(9) . . ?
O3 Ge4 O10 109.25(10) 1_545 . ?
O12 Ge4 O10 107.10(9) . . ?
O13 Ge5 O12 110.86(9) . . ?
O13 Ge5 O14 113.70(9) . . ?
O12 Ge5 O14 109.44(9) . . ?
O13 Ge5 O9 115.20(9) . 1_455 ?
O12 Ge5 O9 101.14(9) . 1_455 ?
O14 Ge5 O9 105.63(9) . 1_455 ?
O15 Ge6 O14 115.02(9) . . ?
O15 Ge6 O5 110.03(9) . 1_455 ?
O14 Ge6 O5 110.48(9) . 1_455 ?
O15 Ge6 O1 112.47(9) . . ?
O14 Ge6 O1 101.27(9) . . ?
O5 Ge6 O1 107.05(9) 1_455 . ?
Ge6 O1 Ge1 123.03(11) . . ?
Ge1 O2 In2 137.39(12) . . ?
Ge4 O3 Ge1 144.20(12) 1_565 . ?
Ge2 O4 Ge1 125.75(12) . . ?
Ge6 O5 Ge2 123.65(12) 1_655 . ?
Ge2 O6 In1 129.71(11) . . ?
Ge3 O7 Ge2 128.91(10) . . ?
Ge3 O8 In1 125.23(10) . . ?
Ge3 O8 In1 121.66(10) . 2_556 ?
In1 O8 In1 100.40(7) . 2_556 ?
Ge3 O9 Ge5 124.18(12) . 1_655 ?
Ge3 O10 Ge4 121.61(10) . . ?
Ge4 O11 In1 125.78(11) . 2_556 ?
Ge5 O12 Ge4 129.57(12) . . ?
Ge5 O13 In2 133.27(11) . 2_455 ?
Ge6 O14 Ge5 127.34(10) . . ?
Ge6 O15 In2 123.52(10) . 2_455 ?
Ge6 O15 In2 119.60(10) . . ?
In2 O15 In2 104.64(8) 2_455 . ?
C1 N1 In1 109.44(17) . . ?
C1 N1 H1NA 107.4 . . ?
In1 N1 H1NA 108.5 . . ?
C1 N1 H1NB 105.0 . . ?
In1 N1 H1NB 111.0 . . ?
H1NA N1 H1NB 115.3 . . ?
C2 N2 In1 106.84(16) . . ?
C2 N2 H2NA 113.1 . . ?
In1 N2 H2NA 112.0 . . ?
C2 N2 H2NB 108.6 . . ?
In1 N2 H2NB 110.3 . . ?
H2NA N2 H2NB 106.0 . . ?
C3 N3 In2 109.69(17) . . ?
C3 N3 H3NA 113.1 . . ?
In2 N3 H3NA 103.5 . . ?
C3 N3 H3NB 110.5 . . ?
In2 N3 H3NB 111.6 . . ?
H3NA N3 H3NB 108.3 . . ?
C4 N4 In2 110.20(16) . . ?
C4 N4 H4NA 109.8 . . ?
In2 N4 H4NA 105.2 . . ?
C4 N4 H4NB 108.7 . . ?
In2 N4 H4NB 113.3 . . ?
H4NA N4 H4NB 109.5 . . ?
N1 C1 C2 109.1(3) . . ?
N1 C1 H1A 109.9 . . ?
C2 C1 H1A 109.9 . . ?
N1 C1 H1B 109.9 . . ?
C2 C1 H1B 109.9 . . ?
H1A C1 H1B 108.3 . . ?
N2 C2 C1 109.9(2) . . ?
N2 C2 H2A 109.7 . . ?
C1 C2 H2A 109.7 . . ?
N2 C2 H2B 109.7 . . ?
C1 C2 H2B 109.7 . . ?
H2A C2 H2B 108.2 . . ?
N3 C3 C4 109.2(3) . . ?
N3 C3 H3A 109.8 . . ?
C4 C3 H3A 109.8 . . ?
N3 C3 H3B 109.8 . . ?
C4 C3 H3B 109.8 . . ?
H3A C3 H3B 108.3 . . ?
N4 C4 C3 109.2(2) . . ?
N4 C4 H4A 109.8 . . ?
C3 C4 H4A 109.8 . . ?
N4 C4 H4B 109.8 . . ?
C3 C4 H4B 109.8 . . ?
H4A C4 H4B 108.3 . . ?

loop_
_geom_bond_atom_site_label_1
_geom_bond_atom_site_label_2
_geom_bond_distance
_geom_bond_site_symmetry_2
_geom_bond_publ_flag
In1 O11 2.0842(19) 2_556 ?
In1 O6 2.0961(19) . ?
In1 O8 2.2139(19) . ?
In1 O8 2.255(2) 2_556 ?
In1 N1 2.263(2) . ?
In1 N2 2.285(2) . ?
In2 O2 2.097(2) . ?
In2 O13 2.101(2) 2_455 ?
In2 O15 2.2184(19) 2_455 ?
In2 O15 2.239(2) . ?
In2 N4 2.267(2) . ?
In2 N3 2.307(3) . ?
Ge1 O2 1.7031(18) . ?
Ge1 O3 1.7448(19) . ?
Ge1 O4 1.769(2) . ?
Ge1 O1 1.783(2) . ?
Ge2 O6 1.7074(18) . ?
Ge2 O4 1.7488(19) . ?
Ge2 O5 1.767(2) . ?
Ge2 O7 1.769(2) . ?
Ge3 O8 1.7427(17) . ?
Ge3 O7 1.750(2) . ?
Ge3 O9 1.7592(19) . ?
Ge3 O10 1.766(2) . ?
Ge4 O11 1.7159(18) . ?
Ge4 O3 1.738(2) 1_545 ?
Ge4 O12 1.753(2) . ?
Ge4 O10 1.786(2) . ?
Ge5 O13 1.7041(18) . ?
Ge5 O12 1.7530(19) . ?
Ge5 O14 1.769(2) . ?
Ge5 O9 1.769(2) 1_455 ?
Ge6 O15 1.7507(18) . ?
Ge6 O14 1.757(2) . ?
Ge6 O5 1.7575(19) 1_455 ?
Ge6 O1 1.759(2) . ?
O3 Ge4 1.738(2) 1_565 ?
O5 Ge6 1.7575(19) 1_655 ?
O8 In1 2.255(2) 2_556 ?
O9 Ge5 1.769(2) 1_655 ?
O11 In1 2.0842(19) 2_556 ?
O13 In2 2.101(2) 2_455 ?
O15 In2 2.2184(19) 2_455 ?
N1 C1 1.494(4) . ?
N1 H1NA 0.9954 . ?
N1 H1NB 0.9241 . ?
N2 C2 1.490(4) . ?
N2 H2NA 0.9535 . ?
N2 H2NB 1.0264 . ?
N3 C3 1.483(4) . ?
N3 H3NA 0.9315 . ?
N3 H3NB 0.9679 . ?
N4 C4 1.484(4) . ?
N4 H4NA 0.8767 . ?
N4 H4NB 0.8711 . ?
C1 C2 1.529(4) . ?
C1 H1A 0.9700 . ?
C1 H1B 0.9700 . ?
C2 H2A 0.9700 . ?
C2 H2B 0.9700 . ?
C3 C4 1.522(4) . ?
C3 H3A 0.9700 . ?
C3 H3B 0.9700 . ?
C4 H4A 0.9700 . ?
C4 H4B 0.9700 . ?
